data_7016536
loop_
_publ_author_name
'Wang, Xiuli'
'Wang, Yufei'
'Liu, Guocheng'
'Tian, Aixiang'
'Zhang, Juwen'
'Lin, Hongyan'

_publ_section_title
;
 Novel inorganic-organic hybrids constructed from multinuclear copper
 cluster and Keggin polyanions: from 1D wave-like chain to 2D network.
;
_journal_issue 36
_journal_name_full 'Dalton transactions (Cambridge, England : 2003)'
_journal_page_first 9299
_journal_page_last 9305
_journal_paper_doi 10.1039/c1dt10776c
_journal_volume 40
_journal_year 2011
_chemical_formula_moiety 'C24 H16 Cu6 N12 O50 Si W12, 6(H2O)'
_chemical_formula_sum 'C24 H44 Cu6 N12 O56 Si W12'
_chemical_formula_weight 4012.02
_chemical_name_systematic
;
?
;
_space_group_IT_number 2
_symmetry_cell_setting triclinic
_symmetry_space_group_name_Hall '-P 1'
_symmetry_space_group_name_H-M 'P -1'
_atom_sites_solution_hydrogens geom
_atom_sites_solution_primary direct
_atom_sites_solution_secondary difmap
_audit_creation_method SHELXL-97
_cell_angle_alpha 95.655(2)
_cell_angle_beta 108.956(2)
_cell_angle_gamma 116.063(2)
_cell_formula_units_Z 1
_cell_length_a 12.0178(17)
_cell_length_b 12.8451(18)
_cell_length_c 14.644(2)
_cell_measurement_reflns_used 3156
_cell_measurement_temperature 296(2)
_cell_measurement_theta_max 27.82
_cell_measurement_theta_min 2.28
_cell_volume 1841.5(4)
_computing_cell_refinement 'Bruker SAINT'
_computing_data_collection 'Bruker APEX2'
_computing_data_reduction 'Bruker SAINT'
_computing_molecular_graphics 'Bruker SHELXTL'
_computing_publication_material 'Bruker SHELXTL'
_computing_structure_refinement 'SHELXL-97 (Sheldrick, 2008)'
_computing_structure_solution 'SHELXS-97 (Sheldrick, 2008)'
_diffrn_ambient_temperature 296(2)
_diffrn_measured_fraction_theta_full 0.988
_diffrn_measured_fraction_theta_max 0.988
_diffrn_measurement_device_type 'Bruker APEX-II CCD'
_diffrn_measurement_method '\f and \w scans'
_diffrn_radiation_monochromator graphite
_diffrn_radiation_source 'fine-focus sealed tube'
_diffrn_radiation_type MoK\a
_diffrn_radiation_wavelength 0.71073
_diffrn_reflns_av_R_equivalents 0.0527
_diffrn_reflns_av_sigmaI/netI 0.0924
_diffrn_reflns_limit_h_max 13
_diffrn_reflns_limit_h_min -14
_diffrn_reflns_limit_k_max 15
_diffrn_reflns_limit_k_min -14
_diffrn_reflns_limit_l_max 13
_diffrn_reflns_limit_l_min -17
_diffrn_reflns_number 9217
_diffrn_reflns_theta_full 25.00
_diffrn_reflns_theta_max 25.00
_diffrn_reflns_theta_min 1.53
_exptl_absorpt_coefficient_mu 20.468
_exptl_absorpt_correction_T_max 0.017
_exptl_absorpt_correction_T_min 0.007
_exptl_absorpt_correction_type empirical
_exptl_absorpt_process_details ' SADABS, Sheldrick, 1996'
_exptl_crystal_colour orange
_exptl_crystal_density_diffrn 3.592
_exptl_crystal_density_method 'not measured'
_exptl_crystal_description block
_exptl_crystal_F_000 1768
_exptl_crystal_size_max 0.26
_exptl_crystal_size_mid 0.22
_exptl_crystal_size_min 0.20
_refine_diff_density_max 3.889
_refine_diff_density_min -3.673
_refine_diff_density_rms 0.555
_refine_ls_extinction_coef 0.00198(18)
_refine_ls_extinction_expression Fc^*^=kFc[1+0.001xFc^2^\l^3^/sin(2\q)]^-1/4^
_refine_ls_extinction_method SHELXL
_refine_ls_goodness_of_fit_ref 1.060
_refine_ls_hydrogen_treatment constr
_refine_ls_matrix_type full
_refine_ls_number_parameters 509
_refine_ls_number_reflns 6419
_refine_ls_number_restraints 0
_refine_ls_restrained_S_all 1.060
_refine_ls_R_factor_all 0.0987
_refine_ls_R_factor_gt 0.0842
_refine_ls_shift/su_max 0.001
_refine_ls_shift/su_mean 0.000
_refine_ls_structure_factor_coef Fsqd
_refine_ls_weighting_details 'calc w=1/[\s^2^(Fo^2^)+(0.1061P)^2^+161.6786P] where P=(Fo^2^+2Fc^2^)/3'
_refine_ls_weighting_scheme calc
_refine_ls_wR_factor_gt 0.2201
_refine_ls_wR_factor_ref 0.2292
_reflns_number_gt 5320
_reflns_number_total 6419
_reflns_threshold_expression >2sigma(I)
_cod_data_source_file c1dt10776c.txt
_cod_data_source_block compound_2
_cod_depositor_comments
;
The following automatic conversions were performed:

'_symmetry_cell_setting' value 'Triclinic' changed to 'triclinic'
according to /home/saulius/struct/CIF-dictionaries/cif_core.dic
dictionary named 'cif_core.dic' version 2.4.1 from 2010-06-29.

Automatic conversion script
Id: cif_fix_values 1715 2011-07-08 13:25:40Z adriana 
;
_cod_original_cell_volume 1841.6(5)
_cod_original_sg_symbol_H-M P-1
_cod_database_code 7016536

loop_
_symmetry_equiv_pos_as_xyz
'x, y, z'
'-x, -y, -z'

loop_
_atom_site_label
_atom_site_type_symbol
_atom_site_fract_x
_atom_site_fract_y
_atom_site_fract_z
_atom_site_U_iso_or_equiv
_atom_site_adp_type
_atom_site_occupancy
_atom_site_symmetry_multiplicity
_atom_site_calc_flag
_atom_site_refinement_flags
Cu1 Cu 0.5000 -0.5000 1.0000 0.0242(10) Uani 1 2 d S
Cu2 Cu 0.4231(3) -0.2817(3) 0.9534(2) 0.0242(7) Uani 1 1 d .
Cu3 Cu 0.6161(3) 0.1574(3) 0.8541(2) 0.0197(6) Uani 1 1 d .
Cu4 Cu 0.5000 0.0000 1.0000 0.0206(9) Uani 1 2 d S
Si1 Si 0.0000 0.0000 0.5000 0.0167(19) Uani 1 2 d S
W1 W -0.07434(11) -0.05074(10) 0.71113(7) 0.0255(3) Uani 1 1 d .
W2 W 0.34064(11) 0.09159(13) 0.63651(8) 0.0359(4) Uani 1 1 d .
W3 W 0.08614(10) -0.19016(10) 0.62913(8) 0.0240(3) Uani 1 1 d .
W4 W 0.19112(14) 0.23297(12) 0.73029(8) 0.0390(4) Uani 1 1 d .
W5 W -0.25765(12) -0.28667(11) 0.48319(9) 0.0299(3) Uani 1 1 d .
W6 W -0.15061(11) 0.14656(11) 0.58651(9) 0.0339(4) Uani 1 1 d .
O22 O 0.505(2) -0.6165(19) 1.0690(16) 0.038(5) Uani 1 1 d .
O1' O -0.099(4) 0.054(4) 0.466(3) 0.042(10) Uani 0.50 1 d P
O1 O 0.036(4) 0.090(4) 0.441(3) 0.034(9) Uani 0.50 1 d P
O2' O -0.015(4) 0.052(4) 0.601(3) 0.041(10) Uani 0.50 1 d P
O2 O -0.159(4) -0.121(4) 0.427(3) 0.038(10) Uani 0.50 1 d P
O2W O 0.798(2) 0.193(2) 0.8374(15) 0.041(5) Uani 1 1 d .
O3 O -0.232(3) -0.309(2) 0.3641(18) 0.056(7) Uani 1 1 d .
O3W O 0.668(2) -0.055(2) 1.0900(16) 0.046(6) Uani 1 1 d .
O4 O -0.108(3) 0.218(2) 0.4939(19) 0.060(7) Uani 1 1 d .
O4W O 0.185(3) -0.426(3) 0.838(2) 0.073(8) Uani 1 1 d .
O5 O 0.310(3) -0.013(2) 0.5207(18) 0.062(7) Uani 1 1 d .
O5W O 0.103(3) -0.242(3) 0.895(2) 0.065(7) Uiso 1 1 d .
O6 O 0.094(3) 0.100(2) 0.776(2) 0.066(8) Uani 1 1 d .
O6W O 0.038(3) -0.575(3) 0.941(2) 0.068(7) Uiso 1 1 d .
O7 O -0.162(2) 0.037(2) 0.6654(19) 0.058(7) Uani 1 1 d .
O1W O 0.098(3) -0.518(3) 0.632(2) 0.082(9) Uiso 1 1 d .
O8 O 0.031(3) 0.248(2) 0.680(2) 0.068(8) Uani 1 1 d .
O9 O -0.100(2) -0.299(2) 0.5456(17) 0.047(6) Uani 1 1 d .
O10 O 0.350(3) 0.208(2) 0.5700(18) 0.058(7) Uani 1 1 d .
O11 O 0.300(3) 0.165(2) 0.7301(18) 0.057(6) Uani 1 1 d .
O12 O 0.038(2) -0.120(2) 0.7180(17) 0.050(6) Uani 1 1 d .
O13 O -0.106(2) -0.071(3) 0.8117(17) 0.060(7) Uani 1 1 d .
O14 O 0.124(3) -0.285(2) 0.6908(18) 0.057(7) Uani 1 1 d .
O15 O -0.379(2) -0.419(2) 0.477(2) 0.058(7) Uani 1 1 d .
O16 O 0.259(3) -0.051(2) 0.6824(18) 0.057(7) Uani 1 1 d .
O17 O -0.229(2) 0.209(2) 0.6238(16) 0.045(6) Uani 1 1 d .
O18 O 0.280(2) 0.3434(19) 0.8400(15) 0.037(5) Uani 1 1 d .
O19 O -0.221(2) -0.190(2) 0.6102(16) 0.044(5) Uani 1 1 d .
O20 O 0.5086(19) 0.1357(18) 0.7063(13) 0.027(4) Uani 1 1 d .
O21 O 0.377(2) -0.1611(19) 1.0062(15) 0.035(5) Uani 1 1 d .
N1 N 0.463(2) -0.194(2) 0.8564(17) 0.029(5) Uani 1 1 d .
N2 N 0.503(2) -0.076(2) 0.8833(16) 0.029(5) Uani 1 1 d .
N3 N 0.542(2) -0.018(2) 0.8188(16) 0.028(5) Uani 1 1 d .
N4 N 0.400(3) -0.458(2) 1.0715(18) 0.031(5) Uani 1 1 d .
N5 N 0.391(3) -0.356(2) 1.0604(18) 0.036(6) Uani 1 1 d .
N6 N 0.350(3) -0.326(2) 1.1232(18) 0.033(6) Uani 1 1 d .
C1 C 0.515(3) -0.104(3) 0.738(2) 0.030(6) Uani 1 1 d .
C2 C 0.531(3) -0.092(3) 0.649(2) 0.031(6) Uani 1 1 d .
H2A H 0.5659 -0.0180 0.6359 0.038 Uiso 1 1 calc R
C3 C 0.493(3) -0.198(3) 0.582(2) 0.033(7) Uani 1 1 d .
H3A H 0.4980 -0.1969 0.5203 0.040 Uiso 1 1 calc R
C4 C 0.448(3) -0.307(3) 0.608(2) 0.036(7) Uani 1 1 d .
H4A H 0.4298 -0.3738 0.5627 0.043 Uiso 1 1 calc R
C5 C 0.426(3) -0.327(3) 0.693(2) 0.034(7) Uani 1 1 d .
H5A H 0.3933 -0.4020 0.7057 0.041 Uiso 1 1 calc R
C6 C 0.460(3) -0.218(3) 0.7573(19) 0.027(6) Uani 1 1 d .
C7 C 0.355(3) -0.488(3) 1.142(2) 0.038(7) Uani 1 1 d .
C8 C 0.325(3) -0.402(3) 1.178(2) 0.036(7) Uani 1 1 d .
C9 C 0.277(3) -0.409(3) 1.253(2) 0.037(7) Uani 1 1 d .
H9A H 0.2536 -0.3529 1.2728 0.045 Uiso 1 1 calc R
C10 C 0.265(3) -0.502(3) 1.297(2) 0.041(7) Uani 1 1 d .
H10A H 0.2383 -0.5064 1.3495 0.050 Uiso 1 1 calc R
C11 C 0.292(3) -0.587(3) 1.264(2) 0.039(7) Uani 1 1 d .
H11A H 0.2797 -0.6494 1.2945 0.047 Uiso 1 1 calc R
C12 C 0.339(3) -0.587(3) 1.186(2) 0.042(8) Uani 1 1 d .
H12A H 0.3582 -0.6459 1.1651 0.050 Uiso 1 1 calc R

loop_
_atom_site_aniso_label
_atom_site_aniso_U_11
_atom_site_aniso_U_22
_atom_site_aniso_U_33
_atom_site_aniso_U_23
_atom_site_aniso_U_13
_atom_site_aniso_U_12
Cu1 0.035(2) 0.024(2) 0.033(2) 0.0156(18) 0.021(2) 0.024(2)
Cu2 0.0389(18) 0.0283(18) 0.0279(15) 0.0176(13) 0.0215(14) 0.0275(16)
Cu3 0.0243(15) 0.0205(16) 0.0253(15) 0.0118(12) 0.0143(12) 0.0162(13)
Cu4 0.030(2) 0.023(2) 0.023(2) 0.0121(16) 0.0165(18) 0.020(2)
Si1 0.007(4) 0.020(5) 0.021(4) 0.003(4) 0.004(3) 0.008(4)
W1 0.0217(6) 0.0307(7) 0.0238(5) 0.0118(4) 0.0092(4) 0.0121(5)
W2 0.0220(6) 0.0807(10) 0.0194(5) 0.0132(5) 0.0074(4) 0.0382(6)
W3 0.0157(5) 0.0278(6) 0.0307(6) 0.0159(4) 0.0075(4) 0.0127(5)
W4 0.0499(8) 0.0466(8) 0.0208(6) -0.0045(5) -0.0032(5) 0.0398(7)
W5 0.0365(7) 0.0342(7) 0.0406(6) 0.0237(5) 0.0242(5) 0.0266(6)
W6 0.0161(5) 0.0352(7) 0.0461(7) -0.0082(5) 0.0078(5) 0.0170(5)
O22 0.061(14) 0.038(12) 0.053(12) 0.026(10) 0.040(11) 0.039(11)
O1' 0.04(2) 0.05(3) 0.04(2) 0.02(2) 0.021(19) 0.02(2)
O1 0.03(2) 0.04(2) 0.04(2) 0.014(18) 0.017(18) 0.03(2)
O2' 0.04(2) 0.05(3) 0.05(2) 0.01(2) 0.016(19) 0.03(2)
O2 0.04(2) 0.04(3) 0.04(2) 0.013(19) 0.015(19) 0.03(2)
O2W 0.025(10) 0.067(15) 0.035(11) 0.004(10) 0.013(8) 0.028(11)
O3 0.056(15) 0.068(17) 0.058(15) 0.017(12) 0.014(12) 0.050(14)
O3W 0.037(12) 0.065(16) 0.042(12) 0.017(11) 0.019(10) 0.028(12)
O4 0.043(14) 0.063(17) 0.057(15) 0.012(13) 0.025(12) 0.011(13)
O4W 0.067(19) 0.065(19) 0.063(17) 0.022(14) 0.016(14) 0.022(16)
O5 0.054(16) 0.068(18) 0.045(13) 0.011(12) 0.026(12) 0.013(14)
O6 0.048(15) 0.060(17) 0.069(17) 0.019(13) -0.003(13) 0.030(14)
O7 0.044(14) 0.054(16) 0.068(16) 0.024(12) 0.000(12) 0.033(13)
O8 0.049(15) 0.060(18) 0.072(17) 0.024(14) -0.004(13) 0.028(14)
O9 0.036(12) 0.059(15) 0.050(13) 0.004(11) 0.011(10) 0.034(12)
O10 0.067(17) 0.067(18) 0.051(14) 0.022(12) 0.020(12) 0.045(15)
O11 0.063(17) 0.067(18) 0.051(14) 0.018(12) 0.023(12) 0.040(15)
O12 0.043(13) 0.061(16) 0.049(13) 0.008(11) 0.021(11) 0.029(12)
O13 0.046(14) 0.10(2) 0.038(12) 0.018(13) 0.027(11) 0.037(15)
O14 0.062(16) 0.052(15) 0.058(15) 0.013(11) 0.003(12) 0.045(14)
O15 0.034(13) 0.049(15) 0.085(18) 0.004(13) 0.021(12) 0.022(12)
O16 0.051(15) 0.060(17) 0.047(13) 0.007(12) 0.020(11) 0.020(13)
O17 0.044(13) 0.062(15) 0.053(13) 0.009(11) 0.028(11) 0.042(12)
O18 0.041(12) 0.043(13) 0.037(11) 0.017(9) 0.017(9) 0.028(11)
O19 0.033(12) 0.055(15) 0.050(13) 0.008(10) 0.011(10) 0.033(11)
O20 0.034(10) 0.043(12) 0.032(9) 0.022(8) 0.017(8) 0.036(10)
O21 0.044(12) 0.040(12) 0.041(11) 0.020(9) 0.018(9) 0.035(11)
N1 0.039(13) 0.041(15) 0.034(12) 0.017(10) 0.021(10) 0.035(12)
N2 0.037(13) 0.040(15) 0.027(11) 0.017(10) 0.018(10) 0.029(12)
N3 0.036(13) 0.035(14) 0.030(11) 0.011(10) 0.018(10) 0.030(11)
N4 0.045(14) 0.040(15) 0.043(13) 0.029(11) 0.031(12) 0.037(13)
N5 0.044(15) 0.039(15) 0.044(14) 0.021(11) 0.024(12) 0.031(13)
N6 0.047(15) 0.043(15) 0.040(13) 0.024(11) 0.031(12) 0.034(13)
C1 0.037(16) 0.043(18) 0.031(14) 0.015(12) 0.021(12) 0.029(14)
C2 0.039(16) 0.042(17) 0.033(14) 0.014(12) 0.022(12) 0.030(14)
C3 0.038(16) 0.040(18) 0.037(15) 0.006(12) 0.020(13) 0.030(15)
C4 0.043(17) 0.043(19) 0.034(15) 0.011(13) 0.020(13) 0.028(15)
C5 0.040(17) 0.045(18) 0.035(15) 0.015(13) 0.020(13) 0.032(15)
C6 0.033(15) 0.039(17) 0.029(13) 0.017(11) 0.016(11) 0.030(14)
C7 0.050(19) 0.044(19) 0.045(17) 0.025(14) 0.029(15) 0.035(16)
C8 0.048(18) 0.042(18) 0.044(16) 0.029(14) 0.030(14) 0.032(16)
C9 0.048(18) 0.045(19) 0.047(17) 0.025(14) 0.034(15) 0.033(16)
C10 0.05(2) 0.044(19) 0.045(17) 0.024(14) 0.034(16) 0.028(17)
C11 0.051(19) 0.045(19) 0.047(17) 0.024(14) 0.034(15) 0.033(17)
C12 0.05(2) 0.05(2) 0.047(18) 0.027(15) 0.033(16) 0.030(17)

loop_
_atom_type_symbol
_atom_type_description
_atom_type_scat_dispersion_real
_atom_type_scat_dispersion_imag
_atom_type_scat_source
C C 0.0033 0.0016 'International Tables Vol C Tables 4.2.6.8 and 6.1.1.4'
H H 0.0000 0.0000 'International Tables Vol C Tables 4.2.6.8 and 6.1.1.4'
N N 0.0061 0.0033 'International Tables Vol C Tables 4.2.6.8 and 6.1.1.4'
O O 0.0106 0.0060 'International Tables Vol C Tables 4.2.6.8 and 6.1.1.4'
Si Si 0.0817 0.0704 'International Tables Vol C Tables 4.2.6.8 and 6.1.1.4'
W W -0.8490 6.8722 'International Tables Vol C Tables 4.2.6.8 and 6.1.1.4'
Cu Cu 0.3201 1.2651 'International Tables Vol C Tables 4.2.6.8 and 6.1.1.4'

loop_
_geom_angle_atom_site_label_1
_geom_angle_atom_site_label_2
_geom_angle_atom_site_label_3
_geom_angle
_geom_angle_site_symmetry_1
_geom_angle_site_symmetry_3
O22 Cu1 O22 180.000(8) 2_647 .
O22 Cu1 N4 87.5(8) 2_647 .
O22 Cu1 N4 92.5(8) . .
O22 Cu1 N4 92.5(8) 2_647 2_647
O22 Cu1 N4 87.5(8) . 2_647
N4 Cu1 N4 180.000(10) . 2_647
O22 Cu2 N1 97.0(9) 2_647 .
O22 Cu2 N5 86.2(9) 2_647 .
N1 Cu2 N5 174.9(10) . .
O22 Cu2 O21 168.3(9) 2_647 .
N1 Cu2 O21 88.6(8) . .
N5 Cu2 O21 87.5(9) . .
N3 Cu3 N6 167.8(10) . 2_657
N3 Cu3 O21 91.1(9) . 2_657
N6 Cu3 O21 89.8(9) 2_657 2_657
N3 Cu3 O20 87.6(8) . .
N6 Cu3 O20 85.4(9) 2_657 .
O21 Cu3 O20 148.9(8) 2_657 .
N3 Cu3 O2W 93.3(9) . .
N6 Cu3 O2W 97.2(10) 2_657 .
O21 Cu3 O2W 116.2(8) 2_657 .
O20 Cu3 O2W 94.9(7) . .
N2 Cu4 N2 180.000(8) 2_657 .
N2 Cu4 O21 89.2(9) 2_657 2_657
N2 Cu4 O21 90.8(9) . 2_657
N2 Cu4 O21 90.8(9) 2_657 .
N2 Cu4 O21 89.2(9) . .
O21 Cu4 O21 180.000(3) 2_657 .
O1 Si1 O1 180.000(9) 2_556 .
O1 Si1 O1' 116(2) 2_556 .
O1 Si1 O1' 64(2) . .
O1 Si1 O1' 64(2) 2_556 2_556
O1 Si1 O1' 116(2) . 2_556
O1' Si1 O1' 180(3) . 2_556
O1 Si1 O2' 113(2) 2_556 2_556
O1 Si1 O2' 67(2) . 2_556
O1' Si1 O2' 108(2) . 2_556
O1' Si1 O2' 72(2) 2_556 2_556
O1 Si1 O2' 67(2) 2_556 .
O1 Si1 O2' 113(2) . .
O1' Si1 O2' 72(2) . .
O1' Si1 O2' 108(2) 2_556 .
O2' Si1 O2' 180.000(13) 2_556 .
O1 Si1 O2 71(2) 2_556 .
O1 Si1 O2 109(2) . .
O1' Si1 O2 74(2) . .
O1' Si1 O2 106(2) 2_556 .
O2' Si1 O2 76(2) 2_556 .
O2' Si1 O2 104(2) . .
O1 Si1 O2 109(2) 2_556 2_556
O1 Si1 O2 71(2) . 2_556
O1' Si1 O2 106(2) . 2_556
O1' Si1 O2 74(2) 2_556 2_556
O2' Si1 O2 104(2) 2_556 2_556
O2' Si1 O2 76(2) . 2_556
O2 Si1 O2 180.000(5) . 2_556
O13 W1 O19 102.3(12) . .
O13 W1 O7 100.6(13) . .
O19 W1 O7 89.7(10) . .
O13 W1 O12 101.6(12) . .
O19 W1 O12 89.4(9) . .
O7 W1 O12 157.5(12) . .
O13 W1 O6 98.0(13) . .
O19 W1 O6 159.6(12) . .
O7 W1 O6 88.6(11) . .
O12 W1 O6 84.6(11) . .
O13 W1 O2' 156.7(15) . .
O19 W1 O2' 94.3(13) . .
O7 W1 O2' 62.9(13) . .
O12 W1 O2' 94.8(13) . .
O6 W1 O2' 66.9(14) . .
O13 W1 O1 160.3(14) . 2_556
O19 W1 O1 66.4(12) . 2_556
O7 W1 O1 95.6(12) . 2_556
O12 W1 O1 63.5(11) . 2_556
O6 W1 O1 93.5(14) . 2_556
O2' W1 O1 42.9(14) . 2_556
O20 W2 O10 104.0(11) . .
O20 W2 O5 98.8(10) . .
O10 W2 O5 90.4(12) . .
O20 W2 O11 101.9(10) . .
O10 W2 O11 90.2(11) . .
O5 W2 O11 158.5(12) . .
O20 W2 O16 97.4(10) . .
O10 W2 O16 158.5(12) . .
O5 W2 O16 88.0(11) . .
O11 W2 O16 83.7(11) . .
O20 W2 O2 155.0(13) . 2_556
O10 W2 O2 59.1(14) . 2_556
O5 W2 O2 99.6(14) . 2_556
O11 W2 O2 62.7(13) . 2_556
O16 W2 O2 100.1(14) . 2_556
O20 W2 O1' 155.2(12) . 2_556
O10 W2 O1' 96.3(14) . 2_556
O5 W2 O1' 66.6(13) . 2_556
O11 W2 O1' 92.0(13) . 2_556
O16 W2 O1' 63.6(13) . 2_556
O2 W2 O1' 49.7(16) 2_556 2_556
O14 W3 O16 100.0(12) . .
O14 W3 O12 101.2(12) . .
O16 W3 O12 89.5(11) . .
O14 W3 O9 99.3(11) . .
O16 W3 O9 160.3(11) . .
O12 W3 O9 90.4(10) . .
O14 W3 O4 105.0(13) . 2_556
O16 W3 O4 88.2(10) . 2_556
O12 W3 O4 153.7(12) . 2_556
O9 W3 O4 83.3(10) . 2_556
O14 W3 O1' 159.6(14) . 2_556
O16 W3 O1' 67.6(14) . 2_556
O12 W3 O1' 95.0(14) . 2_556
O9 W3 O1' 92.8(13) . 2_556
O4 W3 O1' 60.1(14) 2_556 2_556
O14 W3 O1 159.3(14) . 2_556
O16 W3 O1 95.3(13) . 2_556
O12 W3 O1 64.9(12) . 2_556
O9 W3 O1 66.9(12) . 2_556
O4 W3 O1 89.3(13) 2_556 2_556
O1' W3 O1 41.0(14) 2_556 2_556
O18 W4 O3 105.2(11) . 2_556
O18 W4 O11 104.5(11) . .
O3 W4 O11 91.8(11) 2_556 .
O18 W4 O6 99.3(11) . .
O3 W4 O6 155.2(12) 2_556 .
O11 W4 O6 85.6(12) . .
O18 W4 O8 99.4(11) . .
O3 W4 O8 83.5(12) 2_556 .
O11 W4 O8 156.0(12) . .
O6 W4 O8 88.9(12) . .
O18 W4 O2 155.1(13) . 2_556
O3 W4 O2 58.8(13) 2_556 2_556
O11 W4 O2 60.5(12) . 2_556
O6 W4 O2 99.2(14) . 2_556
O8 W4 O2 97.5(13) . 2_556
O18 W4 O2' 154.5(12) . .
O3 W4 O2' 92.9(13) 2_556 .
O11 W4 O2' 92.5(13) . .
O6 W4 O2' 62.6(13) . .
O8 W4 O2' 64.4(13) . .
O2 W4 O2' 50.5(14) 2_556 .
O15 W5 O10 103.9(12) . 2_556
O15 W5 O3 106.4(13) . .
O10 W5 O3 89.1(11) 2_556 .
O15 W5 O9 101.3(12) . .
O10 W5 O9 154.7(12) 2_556 .
O3 W5 O9 85.6(10) . .
O15 W5 O19 100.4(12) . .
O10 W5 O19 83.4(10) 2_556 .
O3 W5 O19 153.1(11) . .
O9 W5 O19 90.2(9) . .
O15 W5 O2 156.0(14) . .
O10 W5 O2 58.5(13) 2_556 .
O3 W5 O2 60.6(13) . .
O9 W5 O2 97.7(13) . .
O19 W5 O2 93.9(13) . .
O15 W5 O1 158.3(13) . 2_556
O10 W5 O1 90.5(12) 2_556 2_556
O3 W5 O1 89.6(12) . 2_556
O9 W5 O1 64.7(11) . 2_556
O19 W5 O1 64.8(11) . 2_556
O2 W5 O1 45.5(14) . 2_556
O17 W6 O4 104.3(13) . .
O17 W6 O8 101.9(13) . .
O4 W6 O8 88.8(12) . .
O17 W6 O7 100.1(12) . .
O4 W6 O7 155.5(13) . .
O8 W6 O7 87.3(11) . .
O17 W6 O5 97.1(12) . 2_556
O4 W6 O5 88.9(11) . 2_556
O8 W6 O5 160.8(13) . 2_556
O7 W6 O5 86.9(11) . 2_556
O17 W6 O2' 157.0(13) . .
O4 W6 O2' 95.8(14) . .
O8 W6 O2' 67.0(14) . .
O7 W6 O2' 60.6(14) . .
O5 W6 O2' 94.4(14) 2_556 .
O17 W6 O1' 155.7(13) . .
O4 W6 O1' 59.3(14) . .
O8 W6 O1' 95.8(14) . .
O7 W6 O1' 97.1(14) . .
O5 W6 O1' 66.8(13) 2_556 .
O2' W6 O1' 46.9(15) . .
Cu1 O22 Cu2 125.2(10) . 2_647
Si1 O1' O1 54.7(19) . .
Si1 O1' W3 127(2) . 2_556
O1 O1' W3 73(2) . 2_556
Si1 O1' W6 121(2) . .
O1 O1' W6 136(3) . .
W3 O1' W6 96.3(17) 2_556 .
Si1 O1' W2 117(2) . 2_556
O1 O1' W2 131(3) . 2_556
W3 O1' W2 95.3(15) 2_556 2_556
W6 O1' W2 92.1(14) . 2_556
Si1 O1 O1' 61(2) . .
Si1 O1 O2' 61(2) . 2_556
O1' O1 O2' 102(3) . 2_556
Si1 O1 W3 127(2) . 2_556
O1' O1 W3 66.4(19) . 2_556
O2' O1 W3 133(2) 2_556 2_556
Si1 O1 W1 124(2) . 2_556
O1' O1 W1 135(3) . 2_556
O2' O1 W1 62.9(18) 2_556 2_556
W3 O1 W1 92.7(13) 2_556 2_556
Si1 O1 W5 122(2) . 2_556
O1' O1 W5 127(3) . 2_556
O2' O1 W5 126(2) 2_556 2_556
W3 O1 W5 91.3(14) 2_556 2_556
W1 O1 W5 90.6(13) 2_556 2_556
Si1 O2' O1 52.2(18) . 2_556
Si1 O2' W1 126(2) . .
O1 O2' W1 74(2) 2_556 .
Si1 O2' W6 120(2) . .
O1 O2' W6 139(3) 2_556 .
W1 O2' W6 98.1(16) . .
Si1 O2' W4 116(2) . .
O1 O2' W4 128(2) 2_556 .
W1 O2' W4 95.9(15) . .
W6 O2' W4 92.8(15) . .
Si1 O2 W2 120(2) . 2_556
Si1 O2 W5 122(2) . .
W2 O2 W5 99.2(16) 2_556 .
Si1 O2 W4 117(2) . 2_556
W2 O2 W4 96.8(15) 2_556 2_556
W5 O2 W4 96.6(15) . 2_556
W4 O3 W5 142.8(14) 2_556 .
W6 O4 W3 143.0(17) . 2_556
W2 O5 W6 134.5(15) . 2_556
W1 O6 W4 134.2(14) . .
W1 O7 W6 138.1(16) . .
W6 O8 W4 135.8(16) . .
W3 O9 W5 136.1(13) . .
W2 O10 W5 142.5(17) . 2_556
W4 O11 W2 138.9(14) . .
W3 O12 W1 137.9(13) . .
W3 O16 W2 133.3(14) . .
W1 O19 W5 137.5(13) . .
W2 O20 Cu3 133.1(10) . .
Cu4 O21 Cu3 111.6(10) . 2_657
Cu4 O21 Cu2 108.7(9) . .
Cu3 O21 Cu2 113.1(9) 2_657 .
N2 N1 C6 106(2) . .
N2 N1 Cu2 116.2(16) . .
C6 N1 Cu2 138.1(19) . .
N1 N2 N3 113(2) . .
N1 N2 Cu4 123.3(17) . .
N3 N2 Cu4 123.2(18) . .
N2 N3 C1 107(2) . .
N2 N3 Cu3 117.8(16) . .
C1 N3 Cu3 135.1(19) . .
C7 N4 N5 105(2) . .
C7 N4 Cu1 137.9(19) . .
N5 N4 Cu1 115.9(17) . .
N6 N5 N4 110(2) . .
N6 N5 Cu2 126.5(19) . .
N4 N5 Cu2 123.2(18) . .
N5 N6 C8 112(2) . .
N5 N6 Cu3 115.0(19) . 2_657
C8 N6 Cu3 131(2) . 2_657
N3 C1 C2 130(3) . .
N3 C1 C6 108(2) . .
C2 C1 C6 121(3) . .
C3 C2 C1 116(3) . .
C3 C2 H2A 122.0 . .
C1 C2 H2A 122.0 . .
C2 C3 C4 120(3) . .
C2 C3 H3A 120.1 . .
C4 C3 H3A 120.1 . .
C5 C4 C3 128(3) . .
C5 C4 H4A 115.9 . .
C3 C4 H4A 115.9 . .
C4 C5 C6 110(3) . .
C4 C5 H5A 124.8 . .
C6 C5 H5A 124.8 . .
C5 C6 C1 124(2) . .
C5 C6 N1 130(3) . .
C1 C6 N1 105(2) . .
N4 C7 C8 109(3) . .
N4 C7 C12 131(3) . .
C8 C7 C12 119(3) . .
N6 C8 C9 133(3) . .
N6 C8 C7 104(2) . .
C9 C8 C7 123(3) . .
C8 C9 C10 117(3) . .
C8 C9 H9A 121.5 . .
C10 C9 H9A 121.5 . .
C11 C10 C9 122(3) . .
C11 C10 H10A 119.1 . .
C9 C10 H10A 119.1 . .
C10 C11 C12 124(3) . .
C10 C11 H11A 118.1 . .
C12 C11 H11A 118.1 . .
C11 C12 C7 115(3) . .
C11 C12 H12A 122.7 . .
C7 C12 H12A 122.7 . .

loop_
_geom_bond_atom_site_label_1
_geom_bond_atom_site_label_2
_geom_bond_distance
_geom_bond_site_symmetry_2
Cu1 O22 1.90(2) 2_647
Cu1 O22 1.90(2) .
Cu1 N4 2.03(2) .
Cu1 N4 2.03(2) 2_647
Cu2 O22 1.908(19) 2_647
Cu2 N1 1.95(2) .
Cu2 N5 1.97(2) .
Cu2 O21 2.023(19) .
Cu3 N3 1.96(2) .
Cu3 N6 1.99(2) 2_657
Cu3 O21 2.02(2) 2_657
Cu3 O20 2.044(17) .
Cu3 O2W 2.135(19) .
Cu4 N2 1.91(2) 2_657
Cu4 N2 1.91(2) .
Cu4 O21 1.98(2) 2_657
Cu4 O21 1.98(2) .
Si1 O1 1.50(4) 2_556
Si1 O1 1.50(4) .
Si1 O1' 1.61(5) .
Si1 O1' 1.61(5) 2_556
Si1 O2' 1.66(4) 2_556
Si1 O2' 1.66(4) .
Si1 O2 1.72(4) .
Si1 O2 1.72(4) 2_556
W1 O13 1.66(2) .
W1 O19 1.87(2) .
W1 O7 1.89(2) .
W1 O12 1.90(2) .
W1 O6 1.92(3) .
W1 O2' 2.29(5) .
W1 O1 2.47(4) 2_556
W2 O20 1.727(18) .
W2 O10 1.84(3) .
W2 O5 1.88(3) .
W2 O11 1.90(3) .
W2 O16 1.96(3) .
W2 O2 2.29(4) 2_556
W2 O1' 2.45(4) 2_556
W3 O14 1.71(2) .
W3 O16 1.88(3) .
W3 O12 1.88(2) .
W3 O9 1.90(2) .
W3 O4 1.93(2) 2_556
W3 O1' 2.32(4) 2_556
W3 O1 2.42(4) 2_556
W4 O18 1.68(2) .
W4 O3 1.84(3) 2_556
W4 O11 1.86(3) .
W4 O6 1.92(3) .
W4 O8 1.92(3) .
W4 O2 2.41(4) 2_556
W4 O2' 2.48(5) .
W5 O15 1.66(3) .
W5 O10 1.86(2) 2_556
W5 O3 1.88(3) .
W5 O9 1.90(2) .
W5 O19 1.93(2) .
W5 O2 2.31(4) .
W5 O1 2.51(4) 2_556
W6 O17 1.656(18) .
W6 O4 1.79(3) .
W6 O8 1.88(3) .
W6 O7 1.89(2) .
W6 O5 1.92(3) 2_556
W6 O2' 2.39(4) .
W6 O1' 2.42(4) .
O22 Cu2 1.908(19) 2_647
O1' O1 1.66(6) .
O1' W3 2.32(4) 2_556
O1' W2 2.45(4) 2_556
O1 O2' 1.75(6) 2_556
O1 W3 2.42(4) 2_556
O1 W1 2.47(4) 2_556
O1 W5 2.51(4) 2_556
O2' O1 1.75(6) 2_556
O2 W2 2.29(4) 2_556
O2 W4 2.41(4) 2_556
O3 W4 1.84(3) 2_556
O4 W3 1.93(2) 2_556
O5 W6 1.92(2) 2_556
O10 W5 1.86(2) 2_556
O21 Cu3 2.02(2) 2_657
N1 N2 1.33(3) .
N1 C6 1.44(3) .
N2 N3 1.33(3) .
N3 C1 1.37(3) .
N4 C7 1.33(4) .
N4 N5 1.37(3) .
N5 N6 1.28(3) .
N6 C8 1.32(4) .
N6 Cu3 1.99(2) 2_657
C1 C2 1.39(4) .
C1 C6 1.42(4) .
C2 C3 1.38(4) .
C2 H2A 0.9300 .
C3 C4 1.40(4) .
C3 H3A 0.9300 .
C4 C5 1.37(4) .
C4 H4A 0.9300 .
C5 C6 1.41(4) .
C5 H5A 0.9300 .
C7 C8 1.41(4) .
C7 C12 1.44(4) .
C8 C9 1.38(4) .
C9 C10 1.39(4) .
C9 H9A 0.9300 .
C10 C11 1.36(4) .
C10 H10A 0.9300 .
C11 C12 1.43(4) .
C11 H11A 0.9300 .
C12 H12A 0.9300 .
